data_7024110
loop_
_publ_author_name
'Gao, Yingning'
'Li, Renjie'
'Dong, Shuai'
'Bian, Yongzhong'
'Jiang, Jianzhuang'

_publ_section_title
;
 Bis[1,4,8,11,15,18,22,25-octa(butyloxyl)phthalocyaninato] rare earth
 double-decker complexes: synthesis, spectroscopy, and molecular
 structure.
;
_journal_issue 5
_journal_name_full 'Dalton transactions (Cambridge, England : 2003)'
_journal_page_first 1321
_journal_page_last 1327
_journal_paper_doi 10.1039/b911178f
_journal_volume 39
_journal_year 2010
_chemical_formula_sum 'C128 H160 Eu N16 O16'
_chemical_formula_weight 2330.68
_chemical_name_systematic
;
?
;
_space_group_IT_number 14
_symmetry_cell_setting monoclinic
_symmetry_space_group_name_Hall '-P 2ybc'
_symmetry_space_group_name_H-M 'P 1 21/c 1'
_atom_sites_solution_hydrogens geom
_atom_sites_solution_primary direct
_atom_sites_solution_secondary difmap
_audit_creation_method SHELXL-97
_cell_angle_alpha 90.00
_cell_angle_beta 99.8700(10)
_cell_angle_gamma 90.00
_cell_formula_units_Z 4
_cell_length_a 31.730(2)
_cell_length_b 21.4427(16)
_cell_length_c 18.0967(14)
_cell_measurement_temperature 223(2)
_cell_volume 12130.3(15)
_computing_cell_refinement 'Bruker SMART'
_computing_data_collection 'Bruker SMART'
_computing_data_reduction 'Bruker SAINT'
_computing_molecular_graphics 'Bruker SHELXTL'
_computing_publication_material 'Bruker SHELXTL'
_computing_structure_refinement 'SHELXL-97 (Sheldrick, 1997)'
_computing_structure_solution 'SHELXS-97 (Sheldrick, 1990)'
_diffrn_ambient_temperature 223(2)
_diffrn_measured_fraction_theta_full 0.998
_diffrn_measured_fraction_theta_max 0.998
_diffrn_measurement_device_type 'CCD area detector'
_diffrn_measurement_method 'phi and omega scans'
_diffrn_radiation_monochromator graphite
_diffrn_radiation_source 'fine-focus sealed tube'
_diffrn_radiation_type MoK\a
_diffrn_radiation_wavelength 0.71073
_diffrn_reflns_av_R_equivalents 0.0505
_diffrn_reflns_av_sigmaI/netI 0.0557
_diffrn_reflns_limit_h_max 37
_diffrn_reflns_limit_h_min -37
_diffrn_reflns_limit_k_max 25
_diffrn_reflns_limit_k_min -21
_diffrn_reflns_limit_l_max 21
_diffrn_reflns_limit_l_min -21
_diffrn_reflns_number 71689
_diffrn_reflns_theta_full 25.01
_diffrn_reflns_theta_max 25.01
_diffrn_reflns_theta_min 0.65
_exptl_absorpt_coefficient_mu 0.587
_exptl_absorpt_correction_T_max 0.8623
_exptl_absorpt_correction_T_min 0.8389
_exptl_absorpt_correction_type none
_exptl_crystal_colour green
_exptl_crystal_density_diffrn 1.276
_exptl_crystal_density_method 'not measured'
_exptl_crystal_description block
_exptl_crystal_F_000 4924
_exptl_crystal_size_max 0.31
_exptl_crystal_size_mid 0.27
_exptl_crystal_size_min 0.26
_refine_diff_density_max 1.747
_refine_diff_density_min -0.523
_refine_diff_density_rms 0.093
_refine_ls_extinction_method none
_refine_ls_goodness_of_fit_ref 1.034
_refine_ls_hydrogen_treatment constr
_refine_ls_matrix_type full
_refine_ls_number_parameters 1450
_refine_ls_number_reflns 21356
_refine_ls_number_restraints 0
_refine_ls_restrained_S_all 1.034
_refine_ls_R_factor_all 0.1039
_refine_ls_R_factor_gt 0.0653
_refine_ls_shift/su_max 0.001
_refine_ls_shift/su_mean 0.000
_refine_ls_structure_factor_coef Fsqd
_refine_ls_weighting_details 'calc w=1/[\s^2^(Fo^2^)+(0.1112P)^2^+9.9378P] where P=(Fo^2^+2Fc^2^)/3'
_refine_ls_weighting_scheme calc
_refine_ls_wR_factor_gt 0.1686
_refine_ls_wR_factor_ref 0.2054
_reflns_number_gt 13979
_reflns_number_total 21356
_reflns_threshold_expression >2sigma(I)
_cod_data_source_file b911178f.txt
_cod_data_source_block 14
_cod_depositor_comments
;
The following automatic conversions were performed:

'_symmetry_cell_setting' value 'Monoclinic' changed to 'monoclinic'
according to /home/saulius/struct/CIF-dictionaries/cif_core.dic
dictionary named 'cif_core.dic' version 2.4.2 from 2011-04-26.

Automatic conversion script
Id: cif_fix_values 1891 2012-01-12 08:04:46Z andrius 
;
_cod_original_cell_volume 12130.5(16)
_cod_original_sg_symbol_H-M P2(1)/c
_cod_database_code 7024110

loop_
_symmetry_equiv_pos_as_xyz
'x, y, z'
'-x, y+1/2, -z+1/2'
'-x, -y, -z'
'x, -y-1/2, z-1/2'

loop_
_atom_site_label
_atom_site_type_symbol
_atom_site_fract_x
_atom_site_fract_y
_atom_site_fract_z
_atom_site_U_iso_or_equiv
_atom_site_adp_type
_atom_site_occupancy
_atom_site_symmetry_multiplicity
_atom_site_calc_flag
_atom_site_refinement_flags
Eu1 Eu 0.252384(8) 0.890651(13) 0.510425(15) 0.04777(12) Uani 1 1 d .
N1 N 0.22439(13) 0.8480(2) 0.3865(2) 0.0497(10) Uani 1 1 d .
N2 N 0.25317(13) 0.97236(19) 0.4159(2) 0.0505(10) Uani 1 1 d .
N3 N 0.32673(13) 0.9254(2) 0.5140(2) 0.0507(10) Uani 1 1 d .
N4 N 0.29667(13) 0.8027(2) 0.4853(2) 0.0513(10) Uani 1 1 d .
N5 N 0.19198(15) 0.9419(2) 0.3250(3) 0.0571(11) Uani 1 1 d .
N6 N 0.31622(15) 1.0315(2) 0.4668(3) 0.0565(11) Uani 1 1 d .
N7 N 0.36393(13) 0.8313(2) 0.5610(2) 0.0533(11) Uani 1 1 d .
N8 N 0.24570(14) 0.7400(2) 0.4019(3) 0.0533(11) Uani 1 1 d .
N9 N 0.17739(13) 0.9247(2) 0.5047(2) 0.0534(11) Uani 1 1 d .
N10 N 0.20905(13) 0.8050(2) 0.5519(3) 0.0541(11) Uani 1 1 d .
N11 N 0.28013(13) 0.8591(2) 0.6431(2) 0.0530(11) Uani 1 1 d .
N12 N 0.24946(14) 0.9802(2) 0.5955(2) 0.0534(11) Uani 1 1 d .
N13 N 0.13933(14) 0.8262(2) 0.4780(3) 0.0602(12) Uani 1 1 d .
N14 N 0.26024(16) 0.7520(2) 0.6413(3) 0.0630(13) Uani 1 1 d .
N15 N 0.31114(14) 0.9579(2) 0.6915(3) 0.0604(12) Uani 1 1 d .
N16 N 0.18664(15) 1.0351(2) 0.5337(3) 0.0593(12) Uani 1 1 d .
O1 O 0.19942(12) 0.67098(19) 0.2677(2) 0.0658(10) Uani 1 1 d .
O2 O 0.11628(14) 0.8986(2) 0.2046(2) 0.0720(12) Uani 1 1 d .
O3 O 0.16381(17) 1.0521(2) 0.2317(3) 0.0965(16) Uani 1 1 d .
O4 O 0.30004(16) 1.1693(2) 0.4147(3) 0.0817(13) Uani 1 1 d .
O5 O 0.39987(14) 1.0899(2) 0.4804(3) 0.0823(13) Uani 1 1 d .
O6 O 0.45743(12) 0.8717(2) 0.6299(2) 0.0722(11) Uani 1 1 d .
O7 O 0.40385(15) 0.7149(2) 0.6291(2) 0.0764(12) Uani 1 1 d .
O8 O 0.26338(17) 0.6045(2) 0.4525(4) 0.1008(17) Uani 1 1 d .
O9 O 0.10255(16) 1.1012(2) 0.4595(3) 0.0867(14) Uani 1 1 d .
O10 O 0.04789(14) 0.8546(3) 0.4358(3) 0.0993(16) Uani 1 1 d .
O11 O 0.09392(18) 0.6984(3) 0.4387(3) 0.1033(17) Uani 1 1 d .
O12 O 0.2360(2) 0.6206(2) 0.6385(4) 0.1029(18) Uani 1 1 d .
O13 O 0.31062(16) 0.6912(2) 0.7687(3) 0.0872(14) Uani 1 1 d .
O14 O 0.37532(14) 0.9319(3) 0.8292(3) 0.0895(14) Uani 1 1 d .
O15 O 0.34912(15) 1.0891(2) 0.7464(3) 0.0903(14) Uani 1 1 d .
O16 O 0.18968(19) 1.1661(2) 0.6014(3) 0.0985(16) Uani 1 1 d .
C1 C 0.22275(16) 0.7867(3) 0.3659(3) 0.0499(13) Uani 1 1 d .
C2 C 0.19061(17) 0.7770(3) 0.2991(3) 0.0536(13) Uani 1 1 d .
C3 C 0.17154(17) 0.8359(3) 0.2822(3) 0.0559(14) Uani 1 1 d .
C4 C 0.19604(17) 0.8804(3) 0.3349(3) 0.0554(14) Uani 1 1 d .
C5 C 0.17829(18) 0.7261(3) 0.2520(3) 0.0566(14) Uani 1 1 d .
C6 C 0.14585(19) 0.7349(3) 0.1916(3) 0.0659(16) Uani 1 1 d .
H6 H 0.1371 0.7014 0.1590 0.079 Uiso 1 1 calc R
C7 C 0.12598(19) 0.7923(3) 0.1783(3) 0.0681(16) Uani 1 1 d .
H7 H 0.1037 0.7965 0.1371 0.082 Uiso 1 1 calc R
C8 C 0.13765(18) 0.8436(3) 0.2230(3) 0.0617(15) Uani 1 1 d .
C9 C 0.21979(17) 0.9833(3) 0.3591(3) 0.0540(13) Uani 1 1 d .
C10 C 0.2209(2) 1.0480(3) 0.3349(3) 0.0632(15) Uani 1 1 d .
C11 C 0.25638(19) 1.0757(3) 0.3810(3) 0.0600(14) Uani 1 1 d .
C12 C 0.27684(18) 1.0260(2) 0.4280(3) 0.0525(13) Uani 1 1 d .
C13 C 0.1978(2) 1.0814(3) 0.2757(4) 0.0804(19) Uani 1 1 d .
C14 C 0.2102(3) 1.1426(4) 0.2642(5) 0.095(2) Uani 1 1 d .
H14 H 0.1957 1.1653 0.2230 0.114 Uiso 1 1 calc R
C15 C 0.2435(3) 1.1705(3) 0.3128(4) 0.090(2) Uani 1 1 d .
H15 H 0.2501 1.2125 0.3055 0.107 Uiso 1 1 calc R
C16 C 0.2674(2) 1.1379(3) 0.3718(4) 0.0720(17) Uani 1 1 d .
C17 C 0.33937(17) 0.9846(3) 0.5009(3) 0.0530(13) Uani 1 1 d .
C18 C 0.38575(17) 0.9900(3) 0.5270(3) 0.0594(14) Uani 1 1 d .
C19 C 0.39877(17) 0.9333(3) 0.5607(3) 0.0570(14) Uani 1 1 d .
C20 C 0.36140(16) 0.8923(2) 0.5472(3) 0.0480(12) Uani 1 1 d .
C21 C 0.4148(2) 1.0375(3) 0.5182(4) 0.0698(17) Uani 1 1 d .
C22 C 0.4577(2) 1.0261(4) 0.5492(4) 0.082(2) Uani 1 1 d .
H22 H 0.4785 1.0563 0.5446 0.099 Uiso 1 1 calc R
C23 C 0.4697(2) 0.9712(3) 0.5863(4) 0.0781(19) Uani 1 1 d .
H23 H 0.4987 0.9660 0.6078 0.094 Uiso 1 1 calc R
C24 C 0.44218(18) 0.9241(3) 0.5933(3) 0.0634(15) Uani 1 1 d .
C25 C 0.33447(16) 0.7905(2) 0.5318(3) 0.0492(12) Uani 1 1 d .
C26 C 0.33960(17) 0.7228(3) 0.5397(3) 0.0534(13) Uani 1 1 d .
C27 C 0.30475(17) 0.6961(3) 0.4942(3) 0.0544(13) Uani 1 1 d .
C28 C 0.27895(16) 0.7479(2) 0.4565(3) 0.0509(13) Uani 1 1 d .
C29 C 0.3716(2) 0.6862(3) 0.5827(3) 0.0632(15) Uani 1 1 d .
C30 C 0.3665(2) 0.6216(3) 0.5762(4) 0.0784(19) Uani 1 1 d .
H30 H 0.3874 0.5954 0.6031 0.094 Uiso 1 1 calc R
C31 C 0.3314(2) 0.5953(3) 0.5312(4) 0.0795(19) Uani 1 1 d .
H31 H 0.3290 0.5517 0.5282 0.095 Uiso 1 1 calc R
C32 C 0.2997(2) 0.6317(3) 0.4907(4) 0.0689(16) Uani 1 1 d .
C33 C 0.14188(17) 0.8889(3) 0.4812(3) 0.0527(13) Uani 1 1 d .
C34 C 0.10416(17) 0.9288(3) 0.4618(3) 0.0618(15) Uani 1 1 d .
C35 C 0.11919(18) 0.9896(3) 0.4708(3) 0.0631(15) Uani 1 1 d .
C36 C 0.16475(17) 0.9862(3) 0.5027(3) 0.0541(13) Uani 1 1 d .
C37 C 0.06005(19) 0.9156(4) 0.4420(4) 0.0735(18) Uani 1 1 d .
C38 C 0.0326(2) 0.9642(4) 0.4298(4) 0.088(2) Uani 1 1 d .
H38 H 0.0031 0.9563 0.4180 0.106 Uiso 1 1 calc R
C39 C 0.0469(2) 1.0254(4) 0.4341(4) 0.088(2) Uani 1 1 d .
H39 H 0.0271 1.0581 0.4227 0.106 Uiso 1 1 calc R
C40 C 0.0905(2) 1.0393(4) 0.4554(4) 0.0753(18) Uani 1 1 d .
C41 C 0.22447(18) 0.7529(3) 0.5863(3) 0.0585(15) Uani 1 1 d .
C42 C 0.1988(2) 0.6990(3) 0.5642(4) 0.0705(17) Uani 1 1 d .
C43 C 0.1634(2) 0.7213(3) 0.5127(4) 0.0702(17) Uani 1 1 d .
C44 C 0.16945(18) 0.7884(3) 0.5089(3) 0.0564(14) Uani 1 1 d .
C45 C 0.2015(3) 0.6372(4) 0.5868(5) 0.093(2) Uani 1 1 d .
C46 C 0.1695(4) 0.5965(4) 0.5553(6) 0.115(3) Uani 1 1 d .
H46 H 0.1715 0.5539 0.5673 0.138 Uiso 1 1 calc R
C47 C 0.1346(4) 0.6187(4) 0.5063(7) 0.117(3) Uani 1 1 d .
H47 H 0.1124 0.5907 0.4884 0.141 Uiso 1 1 calc R
C48 C 0.1306(3) 0.6803(4) 0.4820(5) 0.088(2) Uani 1 1 d .
C49 C 0.30758(17) 0.8965(3) 0.6925(3) 0.0570(15) Uani 1 1 d .
C50 C 0.33107(18) 0.8579(3) 0.7522(3) 0.0666(16) Uani 1 1 d .
C51 C 0.31574(19) 0.7980(3) 0.7392(3) 0.0680(17) Uani 1 1 d .
C52 C 0.28367(18) 0.8008(3) 0.6707(3) 0.0592(15) Uani 1 1 d .
C53 C 0.3618(2) 0.8719(4) 0.8167(4) 0.0779(19) Uani 1 1 d .
C54 C 0.3746(2) 0.8217(5) 0.8637(4) 0.095(2) Uani 1 1 d .
H54 H 0.3948 0.8287 0.9074 0.114 Uiso 1 1 calc R
C55 C 0.3590(2) 0.7618(5) 0.8494(4) 0.094(2) Uani 1 1 d .
H55 H 0.3690 0.7299 0.8835 0.113 Uiso 1 1 calc R
C56 C 0.3293(2) 0.7473(4) 0.7869(4) 0.0759(19) Uani 1 1 d .
C57 C 0.22415(18) 1.0312(3) 0.5795(3) 0.0534(13) Uani 1 1 d .
C58 C 0.2427(2) 1.0843(3) 0.6235(3) 0.0656(16) Uani 1 1 d .
C59 C 0.2825(2) 1.0637(3) 0.6628(3) 0.0647(16) Uani 1 1 d .
C60 C 0.28378(18) 0.9958(3) 0.6495(3) 0.0569(14) Uani 1 1 d .
C61 C 0.2285(2) 1.1445(3) 0.6348(4) 0.082(2) Uani 1 1 d .
C62 C 0.2553(3) 1.1833(4) 0.6832(5) 0.101(3) Uani 1 1 d .
H62 H 0.2461 1.2239 0.6920 0.122 Uiso 1 1 calc R
C63 C 0.2949(3) 1.1640(4) 0.7185(5) 0.100(3) Uani 1 1 d .
H63 H 0.3125 1.1920 0.7498 0.120 Uiso 1 1 calc R
C64 C 0.3094(2) 1.1045(3) 0.7091(4) 0.079(2) Uani 1 1 d .
C65 C 0.1870(2) 0.6194(3) 0.2195(4) 0.0667(16) Uani 1 1 d .
H65A H 0.2097 0.5892 0.2262 0.080 Uiso 1 1 d R
H65B H 0.1831 0.6335 0.1684 0.080 Uiso 1 1 d R
C66 C 0.1464(2) 0.5883(3) 0.2331(4) 0.0763(18) Uani 1 1 d .
H66A H 0.1242 0.6190 0.2307 0.092 Uiso 1 1 d R
H66B H 0.1510 0.5706 0.2826 0.092 Uiso 1 1 d R
C67 C 0.1320(2) 0.5376(4) 0.1767(5) 0.103(3) Uani 1 1 d .
H67A H 0.1539 0.5063 0.1812 0.124 Uiso 1 1 d R
H67B H 0.1294 0.5553 0.1273 0.124 Uiso 1 1 d R
C68 C 0.0907(3) 0.5069(5) 0.1839(7) 0.148(4) Uani 1 1 d .
H68A H 0.0841 0.4755 0.1459 0.223 Uiso 1 1 d R
H68B H 0.0931 0.4879 0.2325 0.223 Uiso 1 1 d R
H68C H 0.0683 0.5375 0.1780 0.223 Uiso 1 1 d R
C69 C 0.0974(2) 0.9278(3) 0.2628(4) 0.0805(19) Uani 1 1 d .
H69A H 0.1098 0.9684 0.2735 0.097 Uiso 1 1 d R
H69B H 0.1031 0.9033 0.3078 0.097 Uiso 1 1 d R
C70 C 0.0497(3) 0.9339(4) 0.2373(5) 0.107(3) Uani 1 1 d .
H70A H 0.0446 0.9526 0.1884 0.128 Uiso 1 1 d R
H70B H 0.0385 0.9615 0.2709 0.128 Uiso 1 1 d R
C71 C 0.0263(3) 0.8728(6) 0.2344(7) 0.139(4) Uani 1 1 d .
H71A H 0.0319 0.8533 0.2829 0.166 Uiso 1 1 d R
H71B H 0.0366 0.8455 0.1994 0.166 Uiso 1 1 d R
C72 C -0.0221(4) 0.8817(6) 0.2109(9) 0.193(7) Uani 1 1 d .
H72A H -0.0361 0.8419 0.2095 0.289 Uiso 1 1 d R
H72B H -0.0326 0.9083 0.2463 0.289 Uiso 1 1 d R
H72C H -0.0279 0.9004 0.1620 0.289 Uiso 1 1 d R
C73 C 0.1437(4) 1.0853(5) 0.1657(6) 0.151(5) Uani 1 1 d .
H73A H 0.1641 1.0928 0.1332 0.182 Uiso 1 1 d R
H73B H 0.1332 1.1249 0.1797 0.182 Uiso 1 1 d R
C74 C 0.1086(4) 1.0480(5) 0.1267(6) 0.149(4) Uani 1 1 d .
H74A H 0.0858 1.0478 0.1553 0.178 Uiso 1 1 d R
H74B H 0.1181 1.0058 0.1228 0.178 Uiso 1 1 d R
C75 C 0.0917(5) 1.0725(7) 0.0521(8) 0.231(9) Uani 1 1 d .
H75A H 0.1128 1.0662 0.0207 0.277 Uiso 1 1 d R
H75B H 0.0867 1.1165 0.0549 0.277 Uiso 1 1 d R
C76 C 0.0510(6) 1.0391(9) 0.0151(11) 0.334(13) Uani 1 1 d .
H76A H 0.0411 1.0556 -0.0341 0.500 Uiso 1 1 d R
H76B H 0.0561 0.9951 0.0115 0.500 Uiso 1 1 d R
H76C H 0.0297 1.0459 0.0461 0.500 Uiso 1 1 d R
C77 C 0.3012(3) 1.1687(3) 0.4946(4) 0.095(2) Uani 1 1 d .
H77A H 0.3230 1.1404 0.5177 0.114 Uiso 1 1 d R
H77B H 0.2742 1.1543 0.5052 0.114 Uiso 1 1 d R
C78 C 0.3104(4) 1.2314(5) 0.5261(6) 0.145(4) Uani 1 1 d .
H78A H 0.3386 1.2437 0.5192 0.174 Uiso 1 1 d R
H78B H 0.3103 1.2299 0.5791 0.174 Uiso 1 1 d R
C79 C 0.2800(7) 1.2800(9) 0.4935(11) 0.263(9) Uani 1 1 d .
H79A H 0.2572 1.2584 0.4619 0.316 Uiso 1 1 d R
H79B H 0.2942 1.3047 0.4610 0.316 Uiso 1 1 d R
C80 C 0.2580(6) 1.3231(9) 0.5408(12) 0.299(11) Uani 1 1 d .
H80A H 0.2390 1.3503 0.5087 0.449 Uiso 1 1 d R
H80B H 0.2421 1.3001 0.5723 0.449 Uiso 1 1 d R
H80C H 0.2797 1.3473 0.5714 0.449 Uiso 1 1 d R
C81 C 0.4311(2) 1.1333(4) 0.4625(5) 0.104(3) Uani 1 1 d .
H81A H 0.4525 1.1118 0.4407 0.125 Uiso 1 1 d R
H81B H 0.4448 1.1542 0.5070 0.125 Uiso 1 1 d R
C82 C 0.4085(3) 1.1781(4) 0.4097(7) 0.122(3) Uani 1 1 d .
H82A H 0.4278 1.2110 0.4022 0.146 Uiso 1 1 d R
H82B H 0.3855 1.1962 0.4308 0.146 Uiso 1 1 d R
C83 C 0.3908(4) 1.1505(6) 0.3369(7) 0.146(4) Uani 1 1 d .
H83A H 0.3703 1.1188 0.3435 0.175 Uiso 1 1 d R
H83B H 0.4134 1.1312 0.3159 0.175 Uiso 1 1 d R
C84 C 0.3695(6) 1.1997(7) 0.2834(9) 0.240(8) Uani 1 1 d .
H84A H 0.3582 1.1809 0.2360 0.360 Uiso 1 1 d R
H84B H 0.3466 1.2186 0.3041 0.360 Uiso 1 1 d R
H84C H 0.3900 1.2311 0.2763 0.360 Uiso 1 1 d R
C85 C 0.4399(2) 0.8560(3) 0.6960(4) 0.0811(19) Uani 1 1 d .
H85A H 0.4246 0.8174 0.6882 0.097 Uiso 1 1 d R
H85B H 0.4203 0.8879 0.7056 0.097 Uiso 1 1 d R
C86 C 0.4746(3) 0.8503(5) 0.7606(5) 0.114(3) Uani 1 1 d .
H86A H 0.4931 0.8173 0.7501 0.137 Uiso 1 1 d R
H86B H 0.4622 0.8375 0.8030 0.137 Uiso 1 1 d R
C87 C 0.5013(4) 0.9057(6) 0.7823(6) 0.150(4) Uani 1 1 d .
H87A H 0.4825 0.9391 0.7907 0.180 Uiso 1 1 d R
H87B H 0.5143 0.9175 0.7402 0.180 Uiso 1 1 d R
C88 C 0.5352(5) 0.9022(7) 0.8493(8) 0.226(8) Uani 1 1 d .
H88A H 0.5498 0.9415 0.8569 0.340 Uiso 1 1 d R
H88B H 0.5229 0.8921 0.8927 0.340 Uiso 1 1 d R
H88C H 0.5552 0.8703 0.8414 0.340 Uiso 1 1 d R
C89 C 0.4425(3) 0.6832(4) 0.6511(5) 0.115(3) Uani 1 1 d .
H89A H 0.4367 0.6430 0.6704 0.138 Uiso 1 1 d R
H89B H 0.4599 0.7061 0.6907 0.138 Uiso 1 1 d R
C90 C 0.4667(3) 0.6752(6) 0.5876(7) 0.152(5) Uani 1 1 d .
H90A H 0.4516 0.6460 0.5523 0.183 Uiso 1 1 d R
H90B H 0.4942 0.6577 0.6068 0.183 Uiso 1 1 d R
C91 C 0.4728(4) 0.7353(7) 0.5473(9) 0.186(6) Uani 1 1 d .
H91A H 0.4907 0.7623 0.5816 0.223 Uiso 1 1 d R
H91B H 0.4454 0.7552 0.5346 0.223 Uiso 1 1 d R
C92 C 0.4916(5) 0.7299(9) 0.4763(10) 0.247(9) Uani 1 1 d .
H92A H 0.4940 0.7706 0.4554 0.371 Uiso 1 1 d R
H92B H 0.5195 0.7114 0.4882 0.371 Uiso 1 1 d R
H92C H 0.4736 0.7042 0.4405 0.371 Uiso 1 1 d R
C93 C 0.2668(4) 0.5684(7) 0.3839(6) 0.172(6) Uani 1 1 d .
H93A H 0.2956 0.5554 0.3825 0.207 Uiso 1 1 d R
H93B H 0.2557 0.5910 0.3389 0.207 Uiso 1 1 d R
C94 C 0.2374(6) 0.5139(10) 0.3958(10) 0.238(8) Uani 1 1 d .
H94A H 0.2082 0.5277 0.3851 0.286 Uiso 1 1 d R
H94B H 0.2436 0.5032 0.4480 0.286 Uiso 1 1 d R
C95 C 0.2425(7) 0.4539(12) 0.3538(14) 0.262(10) Uani 1 1 d .
H95A H 0.2686 0.4331 0.3748 0.315 Uiso 1 1 d R
H95B H 0.2447 0.4659 0.3035 0.315 Uiso 1 1 d R
C96 C 0.2052(9) 0.4086(11) 0.3473(15) 0.321(14) Uani 1 1 d .
H96A H 0.2102 0.3732 0.3177 0.482 Uiso 1 1 d R
H96B H 0.2031 0.3952 0.3972 0.482 Uiso 1 1 d R
H96C H 0.1789 0.4285 0.3251 0.482 Uiso 1 1 d R
C97 C 0.1287(3) 1.1191(4) 0.4059(5) 0.112(3) Uani 1 1 d .
H97A H 0.1126 1.1136 0.3564 0.135 Uiso 1 1 d R
H97B H 0.1530 1.0918 0.4109 0.135 Uiso 1 1 d R
C98 C 0.1439(4) 1.1848(6) 0.4137(7) 0.154(4) Uani 1 1 d .
H98A H 0.1588 1.1943 0.3731 0.184 Uiso 1 1 d R
H98B H 0.1640 1.1885 0.4596 0.184 Uiso 1 1 d R
C99 C 0.1101(4) 1.2303(6) 0.4142(8) 0.161(4) Uani 1 1 d .
H99A H 0.0951 1.2214 0.4547 0.193 Uiso 1 1 d R
H99B H 0.0900 1.2276 0.3681 0.193 Uiso 1 1 d R
C100 C 0.1282(6) 1.2947(7) 0.4230(10) 0.247(8) Uani 1 1 d .
H10A H 0.1055 1.3243 0.4232 0.370 Uiso 1 1 d R
H10B H 0.1480 1.2976 0.4694 0.370 Uiso 1 1 d R
H10C H 0.1429 1.3038 0.3821 0.370 Uiso 1 1 d R
C101 C 0.0076(3) 0.8399(6) 0.4492(7) 0.147(4) Uani 1 1 d .
H10D H -0.0126 0.8528 0.4062 0.176 Uiso 1 1 d R
H10N H 0.0023 0.8650 0.4906 0.176 Uiso 1 1 d R
C102 C -0.0029(4) 0.7746(8) 0.4657(9) 0.199(6) Uani 1 1 d .
H10E H 0.0088 0.7446 0.4353 0.238 Uiso 1 1 d R
H10F H -0.0329 0.7676 0.4636 0.238 Uiso 1 1 d R
C103 C 0.0226(7) 0.7791(11) 0.5476(12) 0.274(11) Uani 1 1 d .
H10G H 0.0093 0.8042 0.5811 0.329 Uiso 1 1 d R
H10H H 0.0525 0.7884 0.5513 0.329 Uiso 1 1 d R
C104 C 0.0116(6) 0.7069(11) 0.5484(11) 0.267(11) Uani 1 1 d .
H10I H 0.0233 0.6892 0.5962 0.401 Uiso 1 1 d R
H10J H -0.0189 0.7017 0.5391 0.401 Uiso 1 1 d R
H10K H 0.0236 0.6862 0.5097 0.401 Uiso 1 1 d R
C105 C 0.0985(3) 0.7150(4) 0.3653(5) 0.109(3) Uani 1 1 d .
H10L H 0.1210 0.6910 0.3499 0.131 Uiso 1 1 d R
H10M H 0.1058 0.7583 0.3637 0.131 Uiso 1 1 d R
C106 C 0.0574(3) 0.7030(4) 0.3139(5) 0.117(3) Uani 1 1 d .
H10O H 0.0614 0.7138 0.2641 0.140 Uiso 1 1 d R
H10U H 0.0364 0.7312 0.3272 0.140 Uiso 1 1 d R
C107 C 0.0394(3) 0.6406(5) 0.3108(6) 0.149(4) Uani 1 1 d .
H10V H 0.0322 0.6314 0.3591 0.179 Uiso 1 1 d R
H10W H 0.0613 0.6117 0.3028 0.179 Uiso 1 1 d R
C108 C 0.0007(4) 0.6286(6) 0.2529(7) 0.191(6) Uani 1 1 d .
H10P H -0.0082 0.5860 0.2566 0.286 Uiso 1 1 d R
H10Q H -0.0221 0.6559 0.2610 0.286 Uiso 1 1 d R
H10R H 0.0074 0.6359 0.2039 0.286 Uiso 1 1 d R
C109 C 0.2374(4) 0.5618(5) 0.6742(8) 0.165(5) Uani 1 1 d .
H10S H 0.2095 0.5429 0.6658 0.198 Uiso 1 1 d R
H10T H 0.2466 0.5665 0.7273 0.198 Uiso 1 1 d R
C110 C 0.2682(7) 0.5215(9) 0.6411(11) 0.257(10) Uani 1 1 d .
H11A H 0.2934 0.5460 0.6398 0.309 Uiso 1 1 d R
H11B H 0.2557 0.5128 0.5900 0.309 Uiso 1 1 d R
C111 C 0.2820(8) 0.4593(9) 0.6768(13) 0.287(12) Uani 1 1 d .
H11R H 0.2596 0.4294 0.6617 0.345 Uiso 1 1 d R
H11S H 0.2844 0.4646 0.7300 0.345 Uiso 1 1 d R
C112 C 0.3245(8) 0.4317(13) 0.6659(16) 0.380(16) Uani 1 1 d .
H11C H 0.3296 0.3930 0.6927 0.570 Uiso 1 1 d R
H11D H 0.3226 0.4242 0.6131 0.570 Uiso 1 1 d R
H11E H 0.3477 0.4599 0.6825 0.570 Uiso 1 1 d R
C113 C 0.3241(3) 0.6399(4) 0.8160(4) 0.092(2) Uani 1 1 d .
H11F H 0.3026 0.6079 0.8095 0.111 Uiso 1 1 d R
H11G H 0.3289 0.6528 0.8676 0.111 Uiso 1 1 d R
C114 C 0.3652(3) 0.6152(5) 0.7947(5) 0.133(4) Uani 1 1 d .
H11H H 0.3845 0.6495 0.7933 0.159 Uiso 1 1 d R
H11I H 0.3589 0.5978 0.7452 0.159 Uiso 1 1 d R
C115 C 0.3862(4) 0.5683(6) 0.8454(7) 0.177(5) Uani 1 1 d .
H11J H 0.3658 0.5361 0.8508 0.212 Uiso 1 1 d R
H11K H 0.3949 0.5870 0.8938 0.212 Uiso 1 1 d R
C116 C 0.4246(4) 0.5392(6) 0.8215(8) 0.197(6) Uani 1 1 d .
H11L H 0.4367 0.5088 0.8581 0.295 Uiso 1 1 d R
H11M H 0.4162 0.5193 0.7738 0.295 Uiso 1 1 d R
H11N H 0.4456 0.5708 0.8173 0.295 Uiso 1 1 d R
C117 C 0.4048(3) 0.9438(5) 0.8977(4) 0.107(3) Uani 1 1 d .
H11O H 0.4309 0.9214 0.8968 0.128 Uiso 1 1 d R
H11P H 0.3928 0.9292 0.9397 0.128 Uiso 1 1 d R
C118 C 0.4141(4) 1.0112(6) 0.9062(5) 0.137(4) Uani 1 1 d .
H11Q H 0.4195 1.0261 0.8587 0.164 Uiso 1 1 d R
H11V H 0.4402 1.0159 0.9413 0.164 Uiso 1 1 d R
C119 C 0.3815(5) 1.0538(8) 0.9293(9) 0.206(6) Uani 1 1 d .
H11T H 0.3751 1.0380 0.9758 0.247 Uiso 1 1 d R
H11U H 0.3558 1.0504 0.8930 0.247 Uiso 1 1 d R
C120 C 0.3920(6) 1.1241(8) 0.9403(11) 0.270(10) Uani 1 1 d .
H12A H 0.3682 1.1448 0.9557 0.404 Uiso 1 1 d R
H12B H 0.4169 1.1293 0.9782 0.404 Uiso 1 1 d R
H12C H 0.3973 1.1418 0.8940 0.404 Uiso 1 1 d R
C121 C 0.3789(2) 1.0578(3) 0.7056(4) 0.084(2) Uani 1 1 d .
H12D H 0.3663 1.0537 0.6536 0.101 Uiso 1 1 d R
H12E H 0.3852 1.0168 0.7258 0.101 Uiso 1 1 d R
C122 C 0.4192(2) 1.0954(4) 0.7130(5) 0.090(2) Uani 1 1 d .
H12F H 0.4405 1.0717 0.6936 0.108 Uiso 1 1 d R
H12G H 0.4297 1.1030 0.7652 0.108 Uiso 1 1 d R
C123 C 0.4134(2) 1.1563(4) 0.6730(5) 0.100(2) Uani 1 1 d .
H12H H 0.3908 1.1790 0.6903 0.120 Uiso 1 1 d R
H12I H 0.4045 1.1486 0.6203 0.120 Uiso 1 1 d R
C124 C 0.4531(3) 1.1962(5) 0.6836(7) 0.154(4) Uani 1 1 d .
H12J H 0.4472 1.2346 0.6565 0.230 Uiso 1 1 d R
H12K H 0.4617 1.2051 0.7360 0.230 Uiso 1 1 d R
H12L H 0.4756 1.1744 0.6653 0.230 Uiso 1 1 d R
C125 C 0.1534(3) 1.1386(5) 0.6321(6) 0.137(4) Uani 1 1 d .
H12M H 0.1664 1.1192 0.6782 0.165 Uiso 1 1 d R
H12U H 0.1434 1.1050 0.5986 0.165 Uiso 1 1 d R
C126 C 0.1120(7) 1.1715(9) 0.6427(13) 0.263(10) Uani 1 1 d .
H12N H 0.1012 1.1513 0.6831 0.316 Uiso 1 1 d R
H12O H 0.0898 1.1756 0.5997 0.316 Uiso 1 1 d R
C127 C 0.1356(9) 1.2262(14) 0.6800(18) 0.326(15) Uani 1 1 d .
H12P H 0.1476 1.2460 0.6407 0.391 Uiso 1 1 d R
H12Q H 0.1562 1.2236 0.7254 0.391 Uiso 1 1 d R
C128 C 0.0911(8) 1.2570(12) 0.6819(16) 0.343(15) Uani 1 1 d .
H12R H 0.0945 1.2996 0.6982 0.514 Uiso 1 1 d R
H12S H 0.0716 1.2550 0.6353 0.514 Uiso 1 1 d R
H12T H 0.0801 1.2328 0.7190 0.514 Uiso 1 1 d R

loop_
_atom_site_aniso_label
_atom_site_aniso_U_11
_atom_site_aniso_U_22
_atom_site_aniso_U_33
_atom_site_aniso_U_23
_atom_site_aniso_U_13
_atom_site_aniso_U_12
Eu1 0.04176(17) 0.04618(18) 0.05864(19) 0.00071(12) 0.01785(12) -0.00016(12)
N1 0.046(2) 0.049(3) 0.055(3) -0.003(2) 0.013(2) -0.004(2)
N2 0.049(2) 0.045(3) 0.061(3) 0.002(2) 0.015(2) 0.001(2)
N3 0.049(3) 0.046(3) 0.060(3) 0.000(2) 0.019(2) 0.001(2)
N4 0.045(2) 0.051(3) 0.062(3) 0.004(2) 0.019(2) 0.003(2)
N5 0.063(3) 0.049(3) 0.059(3) 0.003(2) 0.010(2) 0.004(2)
N6 0.054(3) 0.047(3) 0.072(3) 0.000(2) 0.020(2) -0.007(2)
N7 0.044(2) 0.057(3) 0.062(3) 0.001(2) 0.018(2) 0.003(2)
N8 0.048(3) 0.048(3) 0.067(3) -0.004(2) 0.019(2) -0.004(2)
N9 0.044(2) 0.056(3) 0.062(3) -0.007(2) 0.015(2) 0.001(2)
N10 0.047(3) 0.049(3) 0.072(3) 0.000(2) 0.026(2) 0.001(2)
N11 0.046(2) 0.058(3) 0.059(3) 0.003(2) 0.019(2) 0.000(2)
N12 0.048(2) 0.057(3) 0.058(3) -0.004(2) 0.016(2) -0.001(2)
N13 0.048(3) 0.064(3) 0.072(3) -0.010(3) 0.020(2) -0.005(2)
N14 0.059(3) 0.062(3) 0.074(3) 0.011(3) 0.029(3) -0.001(3)
N15 0.051(3) 0.073(4) 0.058(3) 0.001(3) 0.013(2) -0.002(3)
N16 0.055(3) 0.053(3) 0.071(3) -0.005(2) 0.016(2) 0.008(2)
O1 0.065(2) 0.057(3) 0.076(3) -0.010(2) 0.014(2) -0.009(2)
O2 0.072(3) 0.078(3) 0.063(3) -0.002(2) 0.006(2) 0.014(2)
O3 0.112(4) 0.078(3) 0.087(3) 0.019(3) -0.017(3) 0.005(3)
O4 0.095(3) 0.055(3) 0.095(3) 0.001(2) 0.015(3) -0.019(2)
O5 0.069(3) 0.066(3) 0.118(4) 0.001(3) 0.032(3) -0.020(2)
O6 0.049(2) 0.085(3) 0.082(3) 0.001(2) 0.012(2) 0.008(2)
O7 0.081(3) 0.068(3) 0.075(3) 0.007(2) -0.001(2) 0.017(2)
O8 0.081(3) 0.064(3) 0.151(5) -0.016(3) 0.002(3) 0.001(2)
O9 0.079(3) 0.089(4) 0.094(3) 0.012(3) 0.020(3) 0.026(3)
O10 0.045(3) 0.113(4) 0.138(5) -0.022(3) 0.009(3) -0.008(3)
O11 0.092(4) 0.124(5) 0.102(4) -0.031(3) 0.040(3) -0.049(3)
O12 0.118(5) 0.059(3) 0.145(5) 0.024(3) 0.060(4) 0.005(3)
O13 0.096(3) 0.085(4) 0.086(3) 0.033(3) 0.029(3) 0.024(3)
O14 0.071(3) 0.117(4) 0.075(3) 0.016(3) -0.001(2) -0.013(3)
O15 0.071(3) 0.116(4) 0.083(3) -0.036(3) 0.009(3) -0.014(3)
O16 0.097(4) 0.068(3) 0.127(4) -0.016(3) 0.008(3) 0.020(3)
C1 0.044(3) 0.049(3) 0.061(3) -0.002(3) 0.020(2) -0.006(2)
C2 0.052(3) 0.056(4) 0.055(3) -0.006(3) 0.017(3) -0.009(3)
C3 0.055(3) 0.058(4) 0.058(3) -0.003(3) 0.016(3) -0.002(3)
C4 0.049(3) 0.061(4) 0.059(3) -0.001(3) 0.015(3) 0.001(3)
C5 0.053(3) 0.056(4) 0.066(4) -0.004(3) 0.024(3) -0.013(3)
C6 0.066(4) 0.076(5) 0.060(4) -0.014(3) 0.023(3) -0.010(3)
C7 0.062(4) 0.084(5) 0.057(4) -0.003(3) 0.008(3) -0.003(3)
C8 0.058(3) 0.070(4) 0.060(4) -0.003(3) 0.016(3) 0.000(3)
C9 0.055(3) 0.048(3) 0.061(3) 0.001(3) 0.015(3) 0.000(3)
C10 0.073(4) 0.051(4) 0.065(4) 0.014(3) 0.010(3) 0.002(3)
C11 0.067(4) 0.048(4) 0.069(4) 0.002(3) 0.024(3) -0.002(3)
C12 0.058(3) 0.042(3) 0.063(3) 0.004(3) 0.024(3) 0.001(3)
C13 0.098(5) 0.059(4) 0.080(5) 0.005(4) 0.004(4) -0.002(4)
C14 0.115(6) 0.066(5) 0.097(5) 0.026(4) -0.002(5) 0.004(4)
C15 0.126(7) 0.052(4) 0.088(5) 0.011(4) 0.012(5) -0.002(4)
C16 0.093(5) 0.048(4) 0.076(4) 0.008(3) 0.018(4) 0.002(4)
C17 0.048(3) 0.042(3) 0.071(4) -0.005(3) 0.015(3) -0.005(2)
C18 0.046(3) 0.059(4) 0.077(4) -0.007(3) 0.022(3) -0.006(3)
C19 0.047(3) 0.061(4) 0.067(4) -0.006(3) 0.017(3) 0.001(3)
C20 0.040(3) 0.047(3) 0.060(3) 0.000(3) 0.016(2) -0.001(2)
C21 0.062(4) 0.061(4) 0.091(5) -0.009(3) 0.027(3) -0.009(3)
C22 0.051(4) 0.089(5) 0.112(6) -0.013(4) 0.029(4) -0.020(4)
C23 0.045(3) 0.083(5) 0.108(5) -0.008(4) 0.016(3) -0.004(3)
C24 0.047(3) 0.074(4) 0.072(4) -0.012(3) 0.016(3) -0.001(3)
C25 0.041(3) 0.048(3) 0.062(3) 0.003(3) 0.018(2) 0.003(2)
C26 0.055(3) 0.056(3) 0.053(3) 0.004(3) 0.019(3) 0.002(3)
C27 0.057(3) 0.045(3) 0.066(3) 0.000(3) 0.023(3) 0.001(3)
C28 0.045(3) 0.048(3) 0.065(3) -0.005(3) 0.024(3) -0.005(2)
C29 0.074(4) 0.055(4) 0.063(4) 0.009(3) 0.020(3) 0.010(3)
C30 0.089(5) 0.069(5) 0.079(5) 0.014(3) 0.019(4) 0.018(4)
C31 0.096(5) 0.049(4) 0.094(5) 0.003(3) 0.019(4) 0.007(4)
C32 0.070(4) 0.057(4) 0.081(4) 0.002(3) 0.018(3) 0.000(3)
C33 0.045(3) 0.064(4) 0.051(3) -0.008(3) 0.013(2) 0.001(3)
C34 0.047(3) 0.079(5) 0.060(3) -0.007(3) 0.011(3) 0.003(3)
C35 0.049(3) 0.074(4) 0.067(4) -0.002(3) 0.014(3) 0.014(3)
C36 0.050(3) 0.055(4) 0.060(3) 0.000(3) 0.017(3) 0.012(3)
C37 0.047(3) 0.100(5) 0.073(4) -0.015(4) 0.008(3) 0.008(4)
C38 0.046(4) 0.105(6) 0.113(6) -0.010(5) 0.011(4) 0.008(4)
C39 0.061(4) 0.123(7) 0.081(5) 0.005(4) 0.013(3) 0.032(4)
C40 0.071(4) 0.085(5) 0.071(4) -0.001(4) 0.017(3) 0.013(4)
C41 0.051(3) 0.054(4) 0.080(4) 0.005(3) 0.037(3) 0.003(3)
C42 0.075(4) 0.051(4) 0.097(5) -0.003(3) 0.049(4) -0.009(3)
C43 0.069(4) 0.060(4) 0.090(5) -0.005(3) 0.039(4) -0.008(3)
C44 0.049(3) 0.059(4) 0.068(4) -0.008(3) 0.028(3) -0.007(3)
C45 0.096(6) 0.062(5) 0.132(7) 0.003(5) 0.053(5) 0.002(5)
C46 0.137(8) 0.065(5) 0.160(9) -0.013(6) 0.076(7) -0.025(6)
C47 0.135(9) 0.078(7) 0.155(9) -0.029(6) 0.069(7) -0.046(6)
C48 0.083(5) 0.083(6) 0.104(6) -0.020(4) 0.037(4) -0.032(4)
C49 0.043(3) 0.069(4) 0.063(3) 0.014(3) 0.023(3) 0.005(3)
C50 0.049(3) 0.091(5) 0.062(4) 0.015(3) 0.017(3) 0.007(3)
C51 0.062(4) 0.080(5) 0.069(4) 0.014(3) 0.031(3) 0.012(3)
C52 0.049(3) 0.073(4) 0.061(4) 0.020(3) 0.024(3) 0.011(3)
C53 0.067(4) 0.110(6) 0.059(4) 0.018(4) 0.016(3) 0.007(4)
C54 0.067(4) 0.151(8) 0.066(4) 0.026(5) 0.006(3) 0.012(5)
C55 0.081(5) 0.128(7) 0.077(5) 0.037(5) 0.026(4) 0.031(5)
C56 0.074(4) 0.097(6) 0.063(4) 0.026(4) 0.029(3) 0.017(4)
C57 0.054(3) 0.051(3) 0.058(3) -0.007(3) 0.017(3) 0.001(3)
C58 0.074(4) 0.057(4) 0.068(4) -0.010(3) 0.018(3) 0.005(3)
C59 0.069(4) 0.063(4) 0.064(4) -0.015(3) 0.015(3) -0.005(3)
C60 0.055(3) 0.061(4) 0.058(3) -0.008(3) 0.018(3) -0.006(3)
C61 0.091(5) 0.064(5) 0.092(5) -0.021(4) 0.018(4) 0.007(4)
C62 0.114(7) 0.078(5) 0.114(6) -0.038(5) 0.023(5) 0.002(5)
C63 0.111(7) 0.089(6) 0.098(6) -0.046(5) 0.013(5) -0.014(5)
C64 0.071(4) 0.093(6) 0.072(4) -0.023(4) 0.011(3) -0.008(4)
C65 0.076(4) 0.062(4) 0.068(4) -0.017(3) 0.026(3) -0.011(3)
C66 0.085(5) 0.073(4) 0.077(4) -0.014(3) 0.030(4) -0.020(4)
C67 0.093(5) 0.091(6) 0.133(7) -0.043(5) 0.040(5) -0.035(4)
C68 0.107(7) 0.122(8) 0.223(12) -0.070(8) 0.048(7) -0.045(6)
C69 0.080(5) 0.084(5) 0.075(4) -0.010(4) 0.006(3) 0.023(4)
C70 0.093(6) 0.134(8) 0.093(6) -0.010(5) 0.016(4) 0.026(6)
C71 0.114(8) 0.168(10) 0.137(9) -0.029(7) 0.028(7) -0.026(7)
C72 0.090(8) 0.276(18) 0.214(15) -0.059(12) 0.029(9) -0.012(9)
C73 0.178(10) 0.106(7) 0.138(8) 0.046(6) -0.067(8) -0.024(7)
C74 0.157(9) 0.113(8) 0.146(9) 0.030(7) -0.059(8) 0.006(7)
C75 0.255(17) 0.176(13) 0.204(14) 0.066(11) -0.128(13) -0.053(12)
C76 0.29(2) 0.30(2) 0.33(3) 0.052(19) -0.17(2) -0.070(18)
C77 0.113(6) 0.076(5) 0.098(6) -0.013(4) 0.024(5) -0.003(4)
C78 0.208(12) 0.085(7) 0.128(8) -0.007(6) -0.008(8) -0.001(7)
C79 0.32(3) 0.199(18) 0.26(2) -0.009(16) 0.039(19) 0.043(18)
C80 0.34(3) 0.23(2) 0.35(3) -0.034(19) 0.13(2) 0.141(18)
C81 0.086(5) 0.070(5) 0.163(8) 0.014(5) 0.040(5) -0.024(4)
C82 0.096(6) 0.080(6) 0.201(11) 0.033(7) 0.055(7) -0.015(5)
C83 0.149(10) 0.129(9) 0.167(11) 0.078(9) 0.048(8) 0.030(8)
C84 0.29(2) 0.202(15) 0.225(16) 0.108(13) 0.049(15) 0.021(14)
C85 0.065(4) 0.091(5) 0.087(5) 0.000(4) 0.013(4) 0.005(4)
C86 0.089(6) 0.153(9) 0.099(6) 0.010(6) 0.012(5) -0.006(6)
C87 0.135(9) 0.210(12) 0.099(7) -0.001(7) 0.007(6) -0.052(8)
C88 0.182(13) 0.31(2) 0.153(12) 0.001(11) -0.061(10) -0.069(12)
C89 0.101(6) 0.116(7) 0.110(7) -0.011(5) -0.031(5) 0.031(5)
C90 0.096(7) 0.185(12) 0.167(11) -0.064(10) -0.001(7) 0.028(8)
C91 0.166(11) 0.170(12) 0.250(16) -0.102(12) 0.117(11) -0.060(10)
C92 0.198(15) 0.31(2) 0.259(19) -0.069(17) 0.117(14) -0.074(15)
C93 0.144(10) 0.250(15) 0.123(9) -0.021(10) 0.023(7) -0.096(11)
C94 0.201(17) 0.28(2) 0.225(18) -0.067(17) 0.022(14) -0.061(17)
C95 0.24(2) 0.27(3) 0.29(3) -0.01(2) 0.11(2) 0.027(19)
C96 0.37(4) 0.27(3) 0.31(3) 0.05(2) 0.02(3) -0.02(2)
C97 0.112(7) 0.109(7) 0.122(7) 0.029(6) 0.037(6) 0.031(5)
C98 0.145(10) 0.146(10) 0.179(11) 0.023(8) 0.054(8) 0.021(8)
C99 0.170(11) 0.123(9) 0.203(12) 0.028(9) 0.065(9) 0.029(9)
C100 0.31(2) 0.170(15) 0.253(19) -0.036(13) 0.035(16) -0.027(14)
C101 0.098(7) 0.184(12) 0.160(10) -0.045(9) 0.028(7) -0.026(8)
C102 0.131(10) 0.244(18) 0.214(16) -0.006(14) 0.011(10) -0.034(11)
C103 0.24(2) 0.34(3) 0.211(19) -0.03(2) -0.049(17) 0.02(2)
C104 0.207(17) 0.37(3) 0.212(18) 0.12(2) 0.005(14) -0.02(2)
C105 0.108(6) 0.111(7) 0.122(7) -0.028(5) 0.056(5) -0.054(5)
C106 0.114(7) 0.133(8) 0.108(6) -0.035(6) 0.034(5) -0.046(6)
C107 0.132(8) 0.162(10) 0.162(10) -0.057(8) 0.048(8) -0.066(8)
C108 0.154(11) 0.220(14) 0.184(13) -0.073(11) -0.010(10) -0.054(10)
C109 0.203(12) 0.081(7) 0.237(14) 0.036(8) 0.108(11) 0.012(7)
C110 0.32(2) 0.197(17) 0.30(2) 0.061(16) 0.18(2) 0.038(17)
C111 0.38(3) 0.193(18) 0.33(3) -0.004(17) 0.17(2) 0.12(2)
C112 0.32(3) 0.38(3) 0.45(4) 0.04(3) 0.13(3) 0.14(3)
C113 0.113(6) 0.093(5) 0.078(5) 0.035(4) 0.040(4) 0.040(5)
C114 0.152(9) 0.153(9) 0.095(6) 0.019(6) 0.025(6) 0.083(7)
C115 0.164(11) 0.201(13) 0.162(11) 0.038(10) 0.019(9) 0.084(10)
C116 0.134(9) 0.196(13) 0.263(16) 0.042(11) 0.038(10) 0.102(9)
C117 0.096(6) 0.157(9) 0.064(5) 0.009(5) 0.004(4) -0.001(6)
C118 0.143(9) 0.170(11) 0.094(7) -0.014(7) 0.014(6) -0.027(9)
C119 0.239(17) 0.175(14) 0.224(16) 0.005(12) 0.100(14) -0.018(13)
C120 0.34(3) 0.196(17) 0.28(2) -0.031(16) 0.07(2) -0.103(17)
C121 0.074(4) 0.093(5) 0.086(5) -0.020(4) 0.013(4) -0.011(4)
C122 0.072(5) 0.103(6) 0.095(5) -0.010(4) 0.013(4) -0.016(4)
C123 0.087(5) 0.115(7) 0.098(6) -0.012(5) 0.013(4) -0.027(5)
C124 0.113(7) 0.153(9) 0.190(11) -0.001(8) 0.012(7) -0.060(7)
C125 0.103(7) 0.152(9) 0.155(9) -0.036(8) 0.019(7) 0.028(7)
C126 0.21(2) 0.22(2) 0.35(3) -0.050(19) 0.036(19) 0.020(17)
C127 0.28(3) 0.31(3) 0.37(4) -0.04(3) 0.00(3) -0.05(3)
C128 0.30(3) 0.33(4) 0.38(3) -0.04(3) -0.01(3) -0.07(3)

loop_
_atom_type_symbol
_atom_type_description
_atom_type_scat_dispersion_real
_atom_type_scat_dispersion_imag
_atom_type_scat_source
C C 0.0033 0.0016 'International Tables Vol C Tables 4.2.6.8 and 6.1.1.4'
H H 0.0000 0.0000 'International Tables Vol C Tables 4.2.6.8 and 6.1.1.4'
N N 0.0061 0.0033 'International Tables Vol C Tables 4.2.6.8 and 6.1.1.4'
O O 0.0106 0.0060 'International Tables Vol C Tables 4.2.6.8 and 6.1.1.4'
Eu Eu -0.1578 3.6682 'International Tables Vol C Tables 4.2.6.8 and 6.1.1.4'

loop_
_geom_angle_atom_site_label_1
_geom_angle_atom_site_label_2
_geom_angle_atom_site_label_3
_geom_angle
N4 Eu1 N1 70.74(14)
N4 Eu1 N2 110.34(14)
N1 Eu1 N2 70.92(14)
N4 Eu1 N3 70.10(14)
N1 Eu1 N3 109.47(14)
N2 Eu1 N3 71.23(14)
N4 Eu1 N12 143.15(15)
N1 Eu1 N12 144.63(15)
N2 Eu1 N12 83.39(15)
N3 Eu1 N12 83.47(14)
N4 Eu1 N9 143.17(14)
N1 Eu1 N9 82.89(14)
N2 Eu1 N9 83.36(14)
N3 Eu1 N9 145.21(15)
N12 Eu1 N9 70.04(14)
N4 Eu1 N10 81.43(14)
N1 Eu1 N10 82.38(14)
N2 Eu1 N10 144.18(15)
N3 Eu1 N10 142.37(14)
N12 Eu1 N10 107.72(14)
N9 Eu1 N10 69.70(15)
N4 Eu1 N11 81.40(14)
N1 Eu1 N11 142.30(15)
N2 Eu1 N11 144.87(15)
N3 Eu1 N11 83.02(14)
N12 Eu1 N11 69.99(15)
N9 Eu1 N11 107.32(14)
N10 Eu1 N11 68.46(15)
C1 N1 C4 108.2(4)
C1 N1 Eu1 127.0(3)
C4 N1 Eu1 121.9(3)
C9 N2 C12 108.0(4)
C9 N2 Eu1 123.3(3)
C12 N2 Eu1 124.0(3)
C20 N3 C17 108.9(4)
C20 N3 Eu1 123.5(3)
C17 N3 Eu1 125.8(3)
C28 N4 C25 109.4(4)
C28 N4 Eu1 121.5(3)
C25 N4 Eu1 120.3(3)
C9 N5 C4 123.9(5)
C12 N6 C17 124.9(5)
C25 N7 C20 124.0(5)
C28 N8 C1 124.3(5)
C33 N9 C36 108.0(4)
C33 N9 Eu1 125.6(3)
C36 N9 Eu1 123.9(3)
C41 N10 C44 105.6(5)
C41 N10 Eu1 125.7(3)
C44 N10 Eu1 120.5(4)
C52 N11 C49 107.1(5)
C52 N11 Eu1 127.0(4)
C49 N11 Eu1 122.6(3)
C57 N12 C60 108.9(5)
C57 N12 Eu1 125.2(3)
C60 N12 Eu1 121.4(3)
C44 N13 C33 124.6(5)
C52 N14 C41 127.6(5)
C49 N15 C60 124.6(5)
C36 N16 C57 124.1(5)
C5 O1 C65 118.1(5)
C8 O2 C69 116.6(5)
C13 O3 C73 116.4(6)
C16 O4 C77 117.0(5)
C21 O5 C81 117.0(5)
C24 O6 C85 116.3(5)
C29 O7 C89 119.2(5)
C32 O8 C93 117.9(7)
C40 O9 C97 114.2(6)
C37 O10 C101 117.6(7)
C48 O11 C105 113.9(6)
C45 O12 C109 120.4(8)
C56 O13 C113 117.9(6)
C53 O14 C117 116.8(6)
C64 O15 C121 119.0(5)
C61 O16 C125 113.5(7)
N8 C1 N1 126.5(5)
N8 C1 C2 122.8(5)
N1 C1 C2 110.7(5)
C5 C2 C3 120.1(5)
C5 C2 C1 134.4(5)
C3 C2 C1 105.4(5)
C8 C3 C2 121.3(5)
C8 C3 C4 132.3(5)
C2 C3 C4 106.3(5)
N5 C4 N1 129.1(5)
N5 C4 C3 121.7(5)
N1 C4 C3 108.9(5)
O1 C5 C6 123.9(5)
O1 C5 C2 118.2(5)
C6 C5 C2 117.9(6)
C5 C6 C7 121.1(6)
C5 C6 H6 119.5
C7 C6 H6 119.5
C8 C7 C6 122.6(6)
C8 C7 H7 118.7
C6 C7 H7 118.7
O2 C8 C7 118.2(5)
O2 C8 C3 125.0(5)
C7 C8 C3 116.8(6)
N5 C9 N2 127.1(5)
N5 C9 C10 123.1(5)
N2 C9 C10 109.5(5)
C13 C10 C11 120.2(6)
C13 C10 C9 133.2(6)
C11 C10 C9 106.3(5)
C16 C11 C10 121.4(6)
C16 C11 C12 132.7(6)
C10 C11 C12 105.7(5)
N6 C12 N2 126.8(5)
N6 C12 C11 122.1(5)
N2 C12 C11 110.2(5)
O3 C13 C10 118.0(6)
O3 C13 C14 123.7(6)
C10 C13 C14 118.3(7)
C15 C14 C13 120.8(7)
C15 C14 H14 119.6
C13 C14 H14 119.6
C16 C15 C14 121.8(7)
C16 C15 H15 119.1
C14 C15 H15 119.1
O4 C16 C15 116.9(6)
O4 C16 C11 125.8(6)
C15 C16 C11 117.3(6)
N6 C17 N3 128.9(5)
N6 C17 C18 122.1(5)
N3 C17 C18 108.9(5)
C19 C18 C21 122.3(5)
C19 C18 C17 106.1(5)
C21 C18 C17 131.5(6)
C18 C19 C24 119.9(5)
C18 C19 C20 106.3(5)
C24 C19 C20 133.5(6)
N7 C20 N3 127.9(5)
N7 C20 C19 122.5(5)
N3 C20 C19 109.3(5)
O5 C21 C22 125.3(6)
O5 C21 C18 118.6(6)
C22 C21 C18 116.1(6)
C23 C22 C21 121.0(6)
C23 C22 H22 119.5
C21 C22 H22 119.5
C24 C23 C22 123.6(6)
C24 C23 H23 118.2
C22 C23 H23 118.2
O6 C24 C23 118.9(6)
O6 C24 C19 124.1(5)
C23 C24 C19 117.0(6)
N7 C25 N4 127.3(5)
N7 C25 C26 123.9(5)
N4 C25 C26 108.6(5)
C27 C26 C29 121.6(5)
C27 C26 C25 106.7(5)
C29 C26 C25 131.6(5)
C26 C27 C32 120.8(5)
C26 C27 C28 106.6(5)
C32 C27 C28 132.6(6)
N8 C28 N4 128.1(5)
N8 C28 C27 123.7(5)
N4 C28 C27 108.1(5)
O7 C29 C30 124.5(6)
O7 C29 C26 119.0(5)
C30 C29 C26 116.4(6)
C31 C30 C29 121.6(6)
C31 C30 H30 119.2
C29 C30 H30 119.2
C32 C31 C30 121.5(6)
C32 C31 H31 119.2
C30 C31 H31 119.2
O8 C32 C31 120.1(6)
O8 C32 C27 121.7(6)
C31 C32 C27 118.0(6)
N13 C33 N9 127.9(5)
N13 C33 C34 122.2(5)
N9 C33 C34 109.9(5)
C35 C34 C37 121.6(6)
C35 C34 C33 105.7(5)
C37 C34 C33 132.5(6)
C34 C35 C40 119.5(6)
C34 C35 C36 107.2(5)
C40 C35 C36 133.0(6)
N16 C36 N9 128.1(5)
N16 C36 C35 122.5(5)
N9 C36 C35 108.7(5)
C38 C37 O10 124.1(6)
C38 C37 C34 117.9(7)
O10 C37 C34 117.9(6)
C37 C38 C39 121.7(7)
C37 C38 H38 119.1
C39 C38 H38 119.1
C38 C39 C40 121.0(7)
C38 C39 H39 119.5
C40 C39 H39 119.5
O9 C40 C35 123.8(6)
O9 C40 C39 118.1(7)
C35 C40 C39 118.1(7)
N10 C41 N14 122.8(5)
N10 C41 C42 113.6(6)
N14 C41 C42 123.4(6)
C45 C42 C43 121.4(7)
C45 C42 C41 133.4(8)
C43 C42 C41 105.1(6)
C48 C43 C42 120.0(7)
C48 C43 C44 134.1(7)
C42 C43 C44 105.6(6)
N13 C44 N10 126.9(5)
N13 C44 C43 122.9(5)
N10 C44 C43 109.6(5)
O12 C45 C42 117.1(8)
O12 C45 C46 124.5(8)
C42 C45 C46 118.4(9)
C47 C46 C45 119.9(9)
C47 C46 H46 120.0
C45 C46 H46 120.0
C46 C47 C48 123.5(9)
C46 C47 H47 118.3
C48 C47 H47 118.3
O11 C48 C47 118.8(8)
O11 C48 C43 124.0(7)
C47 C48 C43 116.6(9)
N15 C49 N11 127.7(5)
N15 C49 C50 122.8(6)
N11 C49 C50 109.4(5)
C51 C50 C53 120.7(6)
C51 C50 C49 106.4(6)
C53 C50 C49 132.8(7)
C50 C51 C56 123.5(7)
C50 C51 C52 106.2(5)
C56 C51 C52 130.3(7)
N14 C52 N11 125.0(5)
N14 C52 C51 124.1(5)
N11 C52 C51 110.9(6)
O14 C53 C54 125.4(7)
O14 C53 C50 119.3(6)
C54 C53 C50 115.3(8)
C55 C54 C53 123.1(7)
C55 C54 H54 118.5
C53 C54 H54 118.5
C56 C55 C54 122.3(7)
C56 C55 H55 118.8
C54 C55 H55 118.8
O13 C56 C55 127.4(7)
O13 C56 C51 117.4(6)
C55 C56 C51 115.1(8)
N16 C57 N12 128.0(5)
N16 C57 C58 121.8(5)
N12 C57 C58 110.1(5)
C61 C58 C59 120.0(6)
C61 C58 C57 133.9(6)
C59 C58 C57 106.0(5)
C64 C59 C58 120.7(6)
C64 C59 C60 133.1(6)
C58 C59 C60 105.9(5)
N15 C60 N12 128.3(5)
N15 C60 C59 122.9(5)
N12 C60 C59 108.3(5)
O16 C61 C62 119.1(7)
O16 C61 C58 122.9(6)
C62 C61 C58 118.0(7)
C63 C62 C61 121.7(7)
C63 C62 H62 119.2
C61 C62 H62 119.2
C62 C63 C64 121.5(7)
C62 C63 H63 119.3
C64 C63 H63 119.3
O15 C64 C63 117.6(6)
O15 C64 C59 124.3(6)
C63 C64 C59 118.0(7)
O1 C65 C66 113.4(5)
O1 C65 H65A 108.9
C66 C65 H65A 108.9
O1 C65 H65B 108.9
C66 C65 H65B 108.8
H65A C65 H65B 107.8
C67 C66 C65 112.1(5)
C67 C66 H66A 109.2
C65 C66 H66A 109.2
C67 C66 H66B 109.1
C65 C66 H66B 109.2
H66A C66 H66B 107.9
C68 C67 C66 115.3(7)
C68 C67 H67A 108.4
C66 C67 H67A 108.4
C68 C67 H67B 108.6
C66 C67 H67B 108.3
H67A C67 H67B 107.5
C67 C68 H68A 109.4
C67 C68 H68B 109.6
H68A C68 H68B 109.5
C67 C68 H68C 109.4
H68A C68 H68C 109.5
H68B C68 H68C 109.5
O2 C69 C70 109.5(5)
O2 C69 H69A 109.6
C70 C69 H69A 109.7
O2 C69 H69B 109.9
C70 C69 H69B 109.8
H69A C69 H69B 108.2
C71 C70 C69 113.6(8)
C71 C70 H70A 109.0
C69 C70 H70A 108.8
C71 C70 H70B 108.9
C69 C70 H70B 108.9
H70A C70 H70B 107.7
C70 C71 C72 111.5(10)
C70 C71 H71A 109.4
C72 C71 H71A 109.2
C70 C71 H71B 109.3
C72 C71 H71B 109.3
H71A C71 H71B 107.9
C71 C72 H72A 109.4
C71 C72 H72B 109.6
H72A C72 H72B 109.5
C71 C72 H72C 109.5
H72A C72 H72C 109.5
H72B C72 H72C 109.5
O3 C73 C74 108.9(7)
O3 C73 H73A 109.9
C74 C73 H73A 109.6
O3 C73 H73B 110.0
C74 C73 H73B 110.1
H73A C73 H73B 108.3
C73 C74 C75 112.4(10)
C73 C74 H74A 109.0
C75 C74 H74A 108.0
C73 C74 H74B 109.4
C75 C74 H74B 110.0
H74A C74 H74B 108.0
C74 C75 C76 112.6(13)
C74 C75 H75A 108.1
C76 C75 H75A 107.4
C74 C75 H75B 110.0
C76 C75 H75B 110.5
H75A C75 H75B 108.0
C75 C76 H76A 110.5
C75 C76 H76B 110.5
H76A C76 H76B 109.5
C75 C76 H76C 107.4
H76A C76 H76C 109.5
H76B C76 H76C 109.5
O4 C77 C78 110.5(7)
O4 C77 H77A 109.6
C78 C77 H77A 109.2
O4 C77 H77B 109.5
C78 C77 H77B 109.9
H77A C77 H77B 108.1
C77 C78 C79 114.7(11)
C77 C78 H78A 109.0
C79 C78 H78A 108.3
C77 C78 H78B 108.8
C79 C78 H78B 108.0
H78A C78 H78B 107.6
C78 C79 C80 122.7(17)
C78 C79 H79A 105.8
C80 C79 H79A 105.0
C78 C79 H79B 107.0
C80 C79 H79B 108.7
H79A C79 H79B 106.7
C79 C80 H80A 109.4
C79 C80 H80B 111.4
H80A C80 H80B 109.5
C79 C80 H80C 107.6
H80A C80 H80C 109.5
H80B C80 H80C 109.5
O5 C81 C82 107.2(7)
O5 C81 H81A 110.2
C82 C81 H81A 110.4
O5 C81 H81B 110.3
C82 C81 H81B 110.2
H81A C81 H81B 108.5
C81 C82 C83 113.2(9)
C81 C82 H82A 108.8
C83 C82 H82A 109.0
C81 C82 H82B 109.1
C83 C82 H82B 108.7
H82A C82 H82B 107.7
C82 C83 C84 110.8(12)
C82 C83 H83A 109.7
C84 C83 H83A 109.7
C82 C83 H83B 109.3
C84 C83 H83B 109.3
H83A C83 H83B 108.1
C83 C84 H84A 109.6
C83 C84 H84B 109.2
H84A C84 H84B 109.5
C83 C84 H84C 109.6
H84A C84 H84C 109.5
H84B C84 H84C 109.5
O6 C85 C86 109.8(6)
O6 C85 H85A 109.7
C86 C85 H85A 109.7
O6 C85 H85B 109.7
C86 C85 H85B 109.7
H85A C85 H85B 108.2
C85 C86 C87 117.6(9)
C85 C86 H86A 107.8
C87 C86 H86A 107.6
C85 C86 H86B 108.0
C87 C86 H86B 108.2
H86A C86 H86B 107.2
C86 C87 C88 118.8(11)
C86 C87 H87A 107.4
C88 C87 H87A 107.0
C86 C87 H87B 107.9
C88 C87 H87B 108.2
H87A C87 H87B 107.1
C87 C88 H88A 109.6
C87 C88 H88B 110.0
H88A C88 H88B 109.5
C87 C88 H88C 108.8
H88A C88 H88C 109.5
H88B C88 H88C 109.5
O7 C89 C90 112.1(7)
O7 C89 H89A 109.0
C90 C89 H89A 109.4
O7 C89 H89B 109.1
C90 C89 H89B 109.2
H89A C89 H89B 107.9
C89 C90 C91 113.5(10)
C89 C90 H90A 108.9
C91 C90 H90A 109.0
C89 C90 H90B 108.8
C91 C90 H90B 108.8
H90A C90 H90B 107.8
C90 C91 C92 116.6(13)
C90 C91 H91A 108.2
C92 C91 H91A 108.7
C90 C91 H91B 108.0
C92 C91 H91B 107.6
H91A C91 H91B 107.3
C91 C92 H92A 109.5
C91 C92 H92B 108.9
H92A C92 H92B 109.5
C91 C92 H92C 110.0
H92A C92 H92C 109.5
H92B C92 H92C 109.5
O8 C93 C94 98.4(10)
O8 C93 H93A 112.3
C94 C93 H93A 112.7
O8 C93 H93B 112.2
C94 C93 H93B 111.0
H93A C93 H93B 109.8
C95 C94 C93 117.1(18)
C95 C94 H94A 110.0
C93 C94 H94A 109.0
C95 C94 H94B 105.6
C93 C94 H94B 107.1
H94A C94 H94B 107.4
C94 C95 C96 116(2)
C94 C95 H95A 110.8
C96 C95 H95A 110.0
C94 C95 H95B 106.2
C96 C95 H95B 106.3
H95A C95 H95B 107.5
C95 C96 H96A 110.2
C95 C96 H96B 107.3
H96A C96 H96B 109.5
C95 C96 H96C 111.0
H96A C96 H96C 109.5
H96B C96 H96C 109.5
O9 C97 C98 114.0(8)
O9 C97 H97A 108.8
C98 C97 H97A 108.5
O9 C97 H97B 108.8
C98 C97 H97B 108.9
H97A C97 H97B 107.7
C99 C98 C97 114.1(10)
C99 C98 H98A 108.8
C97 C98 H98A 108.9
C99 C98 H98B 108.8
C97 C98 H98B 108.5
H98A C98 H98B 107.6
C98 C99 C100 110.5(12)
C98 C99 H99A 109.6
C100 C99 H99A 109.5
C98 C99 H99B 109.6
C100 C99 H99B 109.5
H99A C99 H99B 108.1
C99 C100 H10A 109.5
C99 C100 H10B 109.5
H10A C100 H10B 109.5
C99 C100 H10C 109.5
H10A C100 H10C 109.5
H10B C100 H10C 109.5
O10 C101 C102 119.9(11)
O10 C101 H10D 107.5
C102 C101 H10D 107.2
O10 C101 H10N 107.3
C102 C101 H10N 107.4
H10D C101 H10N 106.9
C101 C102 C103 92.0(14)
C101 C102 H10E 113.4
C103 C102 H10E 113.4
C101 C102 H10F 113.1
C103 C102 H10F 113.3
H10E C102 H10F 110.6
C102 C103 C104 82.5(15)
C102 C103 H10G 115.0
C104 C103 H10G 114.8
C102 C103 H10H 115.1
C104 C103 H10H 114.6
H10G C103 H10H 112.0
C103 C104 H10I 110.0
C103 C104 H10J 109.1
H10I C104 H10J 109.5
C103 C104 H10K 109.2
H10I C104 H10K 109.5
H10J C104 H10K 109.5
O11 C105 C106 109.0(6)
O11 C105 H10L 110.0
C106 C105 H10L 110.0
O11 C105 H10M 109.8
C106 C105 H10M 109.7
H10L C105 H10M 108.3
C107 C106 C105 118.6(9)
C107 C106 H10O 107.5
C105 C106 H10O 107.6
C107 C106 H10U 107.7
C105 C106 H10U 107.8
H10O C106 H10U 107.1
C106 C107 C108 117.1(11)
C106 C107 H10V 107.9
C108 C107 H10V 108.0
C106 C107 H10W 108.1
C108 C107 H10W 108.1
H10V C107 H10W 107.2
C107 C108 H10P 109.3
C107 C108 H10Q 109.6
H10P C108 H10Q 109.5
C107 C108 H10R 109.5
H10P C108 H10R 109.5
H10Q C108 H10R 109.5
O12 C109 C110 107.6(10)
O12 C109 H10S 110.3
C110 C109 H10S 109.8
O12 C109 H10T 110.0
C110 C109 H10T 110.7
H10S C109 H10T 108.4
C109 C110 C111 119.8(14)
C109 C110 H11A 107.1
C111 C110 H11A 108.3
C109 C110 H11B 107.8
C111 C110 H11B 106.3
H11A C110 H11B 106.9
C110 C111 C112 119(2)
C110 C111 H11R 108.7
C112 C111 H11R 109.5
C110 C111 H11S 107.0
C112 C111 H11S 104.9
H11R C111 H11S 107.0
C111 C112 H11C 110.2
C111 C112 H11D 106.7
H11C C112 H11D 109.5
C111 C112 H11E 111.4
H11C C112 H11E 109.5
H11D C112 H11E 109.5
O13 C113 C114 107.5(6)
O13 C113 H11F 110.2
C114 C113 H11F 110.0
O13 C113 H11G 110.2
C114 C113 H11G 110.3
H11F C113 H11G 108.5
C115 C114 C113 113.8(9)
C115 C114 H11H 108.9
C113 C114 H11H 108.6
C115 C114 H11I 108.7
C113 C114 H11I 108.9
H11H C114 H11I 107.7
C114 C115 C116 114.5(11)
C114 C115 H11J 108.7
C116 C115 H11J 109.0
C114 C115 H11K 108.5
C116 C115 H11K 108.4
H11J C115 H11K 107.6
C115 C116 H11L 109.4
C115 C116 H11M 109.2
H11L C116 H11M 109.5
C115 C116 H11N 109.9
H11L C116 H11N 109.5
H11M C116 H11N 109.5
O14 C117 C118 110.6(7)
O14 C117 H11O 109.3
C118 C117 H11O 109.5
O14 C117 H11P 109.6
C118 C117 H11P 109.6
H11O C117 H11P 108.1
C117 C118 C119 119.5(11)
C117 C118 H11Q 107.1
C119 C118 H11Q 106.7
C117 C118 H11V 107.7
C119 C118 H11V 108.2
H11Q C118 H11V 107.0
C118 C119 C120 119.1(14)
C118 C119 H11T 106.9
C120 C119 H11T 107.7
C118 C119 H11U 108.1
C120 C119 H11U 107.6
H11T C119 H11U 106.9
C119 C120 H12A 108.9
C119 C120 H12B 109.7
H12A C120 H12B 109.5
C119 C120 H12C 109.8
H12A C120 H12C 109.5
H12B C120 H12C 109.5
O15 C121 C122 108.9(6)
O15 C121 H12D 110.0
C122 C121 H12D 110.0
O15 C121 H12E 109.8
C122 C121 H12E 109.9
H12D C121 H12E 108.3
C123 C122 C121 113.2(6)
C123 C122 H12F 108.9
C121 C122 H12F 109.0
C123 C122 H12G 108.9
C121 C122 H12G 109.0
H12F C122 H12G 107.7
C122 C123 C124 113.8(7)
C122 C123 H12H 108.8
C124 C123 H12H 108.8
C122 C123 H12I 108.8
C124 C123 H12I 108.6
H12H C123 H12I 107.7
C123 C124 H12J 109.7
C123 C124 H12K 109.2
H12J C124 H12K 109.5
C123 C124 H12L 109.5
H12J C124 H12L 109.5
H12K C124 H12L 109.5
O16 C125 C126 127.0(12)
O16 C125 H12M 104.6
C126 C125 H12M 110.0
O16 C125 H12U 104.8
C126 C125 H12U 103.1
H12M C125 H12U 105.7
C127 C126 C125 92.4(19)
C127 C126 H12N 103.2
C125 C126 H12N 108.2
C127 C126 H12O 122.5
C125 C126 H12O 117.8
H12N C126 H12O 110.6
C126 C127 C128 87(2)
C126 C127 H12P 104.2
C128 C127 H12P 107.6
C126 C127 H12Q 123.8
C128 C127 H12Q 119.3
H12P C127 H12Q 111.3
C127 C128 H12R 110.9
C127 C128 H12S 114.3
H12R C128 H12S 109.5
C127 C128 H12T 103.1
H12R C128 H12T 109.5
H12S C128 H12T 109.4

loop_
_geom_bond_atom_site_label_1
_geom_bond_atom_site_label_2
_geom_bond_distance
Eu1 N4 2.441(4)
Eu1 N1 2.444(4)
Eu1 N2 2.451(4)
Eu1 N3 2.464(4)
Eu1 N12 2.473(4)
Eu1 N9 2.474(4)
Eu1 N10 2.486(4)
Eu1 N11 2.504(4)
N1 C1 1.364(7)
N1 C4 1.370(7)
N2 C9 1.364(7)
N2 C12 1.371(7)
N3 C20 1.360(6)
N3 C17 1.365(7)
N4 C28 1.366(6)
N4 C25 1.367(6)
N5 C9 1.327(7)
N5 C4 1.334(7)
N6 C12 1.329(7)
N6 C17 1.332(7)
N7 C25 1.322(6)
N7 C20 1.330(6)
N8 C28 1.327(7)
N8 C1 1.339(7)
N9 C33 1.370(7)
N9 C36 1.376(7)
N10 C41 1.330(7)
N10 C44 1.405(7)
N11 C52 1.343(7)
N11 C49 1.391(7)
N12 C57 1.358(7)
N12 C60 1.374(7)
N13 C44 1.304(7)
N13 C33 1.346(7)
N14 C52 1.339(8)
N14 C41 1.375(7)
N15 C49 1.321(7)
N15 C60 1.329(7)
N16 C36 1.328(7)
N16 C57 1.331(7)
O1 C5 1.364(7)
O1 C65 1.422(6)
O2 C8 1.373(7)
O2 C69 1.440(7)
O3 C13 1.377(8)
O3 C73 1.442(9)
O4 C16 1.361(8)
O4 C77 1.440(8)
O5 C21 1.357(8)
O5 C81 1.435(8)
O6 C24 1.351(7)
O6 C85 1.442(8)
O7 C29 1.355(7)
O7 C89 1.399(8)
O8 C32 1.368(8)
O8 C93 1.484(13)
O9 C40 1.380(8)
O9 C97 1.432(9)
O10 C37 1.362(9)
O10 C101 1.379(10)
O11 C48 1.345(9)
O11 C105 1.405(9)
O12 C45 1.360(10)
O12 C109 1.414(10)
O13 C56 1.358(9)
O13 C113 1.415(7)
O14 C53 1.363(9)
O14 C117 1.441(8)
O15 C64 1.363(8)
O15 C121 1.458(8)
O16 C61 1.357(8)
O16 C125 1.486(12)
C1 C2 1.457(7)
C2 C5 1.399(7)
C2 C3 1.410(8)
C3 C8 1.392(8)
C3 C4 1.473(8)
C5 C6 1.380(8)
C6 C7 1.385(9)
C6 H6 0.9400
C7 C8 1.378(8)
C7 H7 0.9400
C9 C10 1.458(8)
C10 C13 1.389(9)
C10 C11 1.411(8)
C11 C16 1.397(9)
C11 C12 1.446(8)
C13 C14 1.396(10)
C14 C15 1.391(10)
C14 H14 0.9400
C15 C16 1.386(9)
C15 H15 0.9400
C17 C18 1.471(7)
C18 C19 1.392(8)
C18 C21 1.402(8)
C19 C24 1.416(8)
C19 C20 1.463(7)
C21 C22 1.401(9)
C22 C23 1.376(9)
C22 H22 0.9400
C23 C24 1.356(9)
C23 H23 0.9400
C25 C26 1.466(7)
C26 C27 1.385(7)
C26 C29 1.408(8)
C27 C32 1.390(8)
C27 C28 1.477(7)
C29 C30 1.396(8)
C30 C31 1.383(10)
C30 H30 0.9400
C31 C32 1.379(9)
C31 H31 0.9400
C33 C34 1.465(8)
C34 C35 1.387(8)
C34 C37 1.413(8)
C35 C40 1.400(9)
C35 C36 1.464(8)
C37 C38 1.352(9)
C38 C39 1.386(10)
C38 H38 0.9400
C39 C40 1.402(9)
C39 H39 0.9400
C41 C42 1.432(8)
C42 C45 1.385(9)
C42 C43 1.414(9)
C43 C48 1.403(9)
C43 C44 1.455(8)
C45 C46 1.387(12)
C46 C47 1.377(13)
C46 H46 0.9400
C47 C48 1.390(11)
C47 H47 0.9400
C49 C50 1.461(8)
C50 C51 1.379(9)
C50 C53 1.419(9)
C51 C56 1.408(9)
C51 C52 1.464(8)
C53 C54 1.388(10)
C54 C55 1.386(11)
C54 H54 0.9400
C55 C56 1.377(10)
C55 H55 0.9400
C57 C58 1.455(8)
C58 C61 1.394(9)
C58 C59 1.409(9)
C59 C64 1.397(9)
C59 C60 1.478(8)
C61 C62 1.389(10)
C62 C63 1.372(11)
C62 H62 0.9400
C63 C64 1.377(10)
C63 H63 0.9400
C65 C66 1.510(8)
C65 H65A 0.9597
C65 H65B 0.9600
C66 C67 1.507(9)
C66 H66A 0.9600
C66 H66B 0.9600
C67 C68 1.493(11)
C67 H67A 0.9600
C67 H67B 0.9600
C68 H68A 0.9600
C68 H68B 0.9600
C68 H68C 0.9600
C69 C70 1.510(9)
C69 H69A 0.9601
C69 H69B 0.9600
C70 C71 1.505(12)
C70 H70A 0.9601
C70 H70B 0.9598
C71 C72 1.533(14)
C71 H71A 0.9600
C71 H71B 0.9599
C72 H72A 0.9601
C72 H72B 0.9599
C72 H72C 0.9600
C73 C74 1.452(12)
C73 H73A 0.9602
C73 H73B 0.9601
C74 C75 1.462(14)
C74 H74A 0.9600
C74 H74B 0.9601
C75 C76 1.528(17)
C75 H75A 0.9600
C75 H75B 0.9600
C76 H76A 0.9600
C76 H76B 0.9600
C76 H76C 0.9599
C77 C78 1.471(11)
C77 H77A 0.9601
C77 H77B 0.9600
C78 C79 1.474(18)
C78 H78A 0.9601
C78 H78B 0.9600
C79 C80 1.51(2)
C79 H79A 0.9600
C79 H79B 0.9601
C80 H80A 0.9602
C80 H80B 0.9601
C80 H80C 0.9599
C81 C82 1.455(12)
C81 H81A 0.9600
C81 H81B 0.9602
C82 C83 1.465(14)
C82 H82A 0.9600
C82 H82B 0.9602
C83 C84 1.511(15)
C83 H83A 0.9600
C83 H83B 0.9602
C84 H84A 0.9599
C84 H84B 0.9598
C84 H84C 0.9602
C85 C86 1.466(10)
C85 H85A 0.9599
C85 H85B 0.9600
C86 C87 1.474(13)
C86 H86A 0.9601
C86 H86B 0.9599
C87 C88 1.479(15)
C87 H87A 0.9600
C87 H87B 0.9600
C88 H88A 0.9599
C88 H88B 0.9600
C88 H88C 0.9602
C89 C90 1.496(14)
C89 H89A 0.9598
C89 H89B 0.9601
C90 C91 1.510(16)
C90 H90A 0.9601
C90 H90B 0.9599
C91 C92 1.510(17)
C91 H91A 0.9600
C91 H91B 0.9600
C92 H92A 0.9600
C92 H92B 0.9601
C92 H92C 0.9599
C93 C94 1.534(19)
C93 H93A 0.9599
C93 H93B 0.9599
C94 C95 1.52(2)
C94 H94A 0.9601
C94 H94B 0.9601
C95 C96 1.52(3)
C95 H95A 0.9599
C95 H95B 0.9599
C96 H96A 0.9601
C96 H96B 0.9600
C96 H96C 0.9600
C97 C98 1.488(12)
C97 H97A 0.9601
C97 H97B 0.9600
C98 C99 1.453(13)
C98 H98A 0.9600
C98 H98B 0.9599
C99 C100 1.495(15)
C99 H99A 0.9599
C99 H99B 0.9598
C100 H10A 0.9602
C100 H10B 0.9600
C100 H10C 0.9599
C101 C102 1.481(16)
C101 H10D 0.9602
C101 H10N 0.9600
C102 C103 1.56(2)
C102 H10E 0.9599
C102 H10F 0.9602
C103 C104 1.59(2)
C103 H10G 0.9600
C103 H10H 0.9599
C104 H10I 0.9600
C104 H10J 0.9599
C104 H10K 0.9600
C105 C106 1.489(11)
C105 H10L 0.9599
C105 H10M 0.9598
C106 C107 1.452(12)
C106 H10O 0.9601
C106 H10U 0.9599
C107 C108 1.495(13)
C107 H10V 0.9600
C107 H10W 0.9599
C108 H10P 0.9602
C108 H10Q 0.9601
C108 H10R 0.9599
C109 C110 1.503(18)
C109 H10S 0.9601
C109 H10T 0.9600
C110 C111 1.51(2)
C110 H11A 0.9602
C110 H11B 0.9600
C111 C112 1.52(2)
C111 H11R 0.9601
C111 H11S 0.9600
C112 H11C 0.9599
C112 H11D 0.9599
C112 H11E 0.9600
C113 C114 1.515(11)
C113 H11F 0.9600
C113 H11G 0.9600
C114 C115 1.445(12)
C114 H11H 0.9599
C114 H11I 0.9600
C115 C116 1.499(14)
C115 H11J 0.9601
C115 H11K 0.9601
C116 H11L 0.9599
C116 H11M 0.9600
C116 H11N 0.9598
C117 C118 1.478(13)
C117 H11O 0.9598
C117 H11P 0.9600
C118 C119 1.492(16)
C118 H11Q 0.9599
C118 H11V 0.9601
C119 C120 1.549(17)
C119 H11T 0.9600
C119 H11U 0.9599
C120 H12A 0.9600
C120 H12B 0.9601
C120 H12C 0.9599
C121 C122 1.499(9)
C121 H12D 0.9600
C121 H12E 0.9600
C122 C123 1.489(10)
C122 H12F 0.9600
C122 H12G 0.9599
C123 C124 1.508(10)
C123 H12H 0.9600
C123 H12I 0.9600
C124 H12J 0.9599
C124 H12K 0.9601
C124 H12L 0.9600
C125 C126 1.53(2)
C125 H12M 0.9600
C125 H12U 0.9600
C126 C127 1.49(3)
C126 H12N 0.9600
C126 H12O 0.9603
C127 C128 1.56(3)
C127 H12P 0.9599
C127 H12Q 0.9600
C128 H12R 0.9599
C128 H12S 0.9601
C128 H12T 0.9600
